data_4082989
loop_
_publ_author_name
'Nelson, David J.'
'Collado, Alba'
'Manzini, Simone'
'Meiries, Sebastien'
'Slawin, Alexandra M. Z.'
'Cordes, David B.'
'Nolan, Steven P.'

_publ_section_title
;
 Methoxy-FunctionalizedN-Heterocyclic Carbenes
;
_journal_issue 8
_journal_name_full Organometallics
_journal_page_first 2048
_journal_paper_doi 10.1021/om5001919
_journal_volume 33
_journal_year 2014
_chemical_formula_moiety 'C29 H40 Au Cl N2 O2'
_chemical_formula_sum 'C29 H40 Au Cl N2 O2'
_chemical_formula_weight 681.07
_space_group_IT_number 62
_symmetry_cell_setting orthorhombic
_symmetry_Int_Tables_number 62
_symmetry_space_group_name_Hall '-P 2ac 2n'
_symmetry_space_group_name_H-M 'P n m a'
_atom_sites_solution_hydrogens geom
_atom_sites_solution_primary direct
_atom_sites_solution_secondary difmap
_cell_angle_alpha 90.0000
_cell_angle_beta 90.0000
_cell_angle_gamma 90.0000
_cell_formula_units_Z 4
_cell_length_a 15.511(3)
_cell_length_b 22.772(5)
_cell_length_c 8.036(2)
_cell_measurement_reflns_used 9078
_cell_measurement_temperature 93
_cell_measurement_theta_max 25.35
_cell_measurement_theta_min 2.63
_cell_volume 2838.4(11)
_computing_cell_refinement 'CrystalClear-SM Expert 2.0 rc13'
_computing_data_collection 'CrystalClear-SM Expert 2.0 rc13 (Rigaku, 2009)'
_computing_data_reduction 'CrystalClear-SM Expert 2.0 rc13'
_computing_molecular_graphics 'CrystalStructure 4.1'
_computing_publication_material 'CrystalStructure 4.1 (Rigaku, 2013)'
_computing_structure_refinement 'SHELXL-2013 (Sheldrick, 2013)'
_computing_structure_solution 'SIR2004 (Burla, et al., 2005)'
_diffrn_ambient_temperature 93
_diffrn_detector_area_resol_mean 14.629
_diffrn_measured_fraction_theta_full 0.998
_diffrn_measured_fraction_theta_max 0.997
_diffrn_measurement_device_type 'Rigaku Mercury70'
_diffrn_measurement_method \w
_diffrn_radiation_type 'Mo K\a'
_diffrn_radiation_wavelength 0.71075
_diffrn_reflns_av_R_equivalents 0.0529
_diffrn_reflns_Laue_measured_fraction_full 0.998
_diffrn_reflns_Laue_measured_fraction_max 0.997
_diffrn_reflns_limit_h_max 18
_diffrn_reflns_limit_h_min -15
_diffrn_reflns_limit_k_max 25
_diffrn_reflns_limit_k_min -27
_diffrn_reflns_limit_l_max 7
_diffrn_reflns_limit_l_min -9
_diffrn_reflns_number 17116
_diffrn_reflns_point_group_measured_fraction_full 0.998
_diffrn_reflns_point_group_measured_fraction_max 0.997
_diffrn_reflns_theta_full 25.000
_diffrn_reflns_theta_max 25.326
_diffrn_reflns_theta_min 2.626
_diffrn_standards_number 0
_exptl_absorpt_coefficient_mu 5.322
_exptl_absorpt_correction_T_max 0.948
_exptl_absorpt_correction_T_min 0.681
_exptl_absorpt_correction_type multi-scan
_exptl_absorpt_process_details 'REQAB (Rigaku, 1998)'
_exptl_crystal_colour colorless
_exptl_crystal_density_diffrn 1.594
_exptl_crystal_density_method 'not measured'
_exptl_crystal_description platelet
_exptl_crystal_F_000 1360.00
_exptl_crystal_size_max 0.100
_exptl_crystal_size_mid 0.100
_exptl_crystal_size_min 0.010
_refine_diff_density_max 1.87
_refine_diff_density_min -1.41
_refine_ls_extinction_method none
_refine_ls_goodness_of_fit_ref 1.027
_refine_ls_hydrogen_treatment constr
_refine_ls_number_parameters 168
_refine_ls_number_reflns 2650
_refine_ls_number_restraints 0
_refine_ls_R_factor_gt 0.0324
_refine_ls_shift/su_max 0.001
_refine_ls_structure_factor_coef Fsqd
_refine_ls_weighting_details 'w = 1/[\s^2^(Fo^2^)+(0.0197P)^2^+0.0000P] where P=(Fo^2^+2Fc^2^)/3'
_refine_ls_weighting_scheme calc
_refine_ls_wR_factor_ref 0.0554
_reflns_number_gt 2341
_reflns_number_total 2650
_reflns_threshold_expression F^2^>2.0\s(F^2^)
_cod_data_source_file om5001919_si_002.cif
_cod_data_source_block 1b
_cod_depositor_comments 'Adding full bibliography for 4082989--4083003.cif.'
_cod_database_code 4082989

loop_
_symmetry_equiv_pos_site_id
_symmetry_equiv_pos_as_xyz
1 +X,+Y,+Z
2 1/2-X,1/2+Y,1/2+Z
3 +X,1/2-Y,+Z
4 1/2-X,-Y,1/2+Z
5 -X,-Y,-Z
6 1/2+X,1/2-Y,1/2-Z
7 -X,1/2+Y,-Z
8 1/2+X,+Y,1/2-Z

loop_
_atom_site_label
_atom_site_type_symbol
_atom_site_fract_x
_atom_site_fract_y
_atom_site_fract_z
_atom_site_U_iso_or_equiv
_atom_site_adp_type
_atom_site_occupancy
_atom_site_site_symmetry_multiplicity
_atom_site_site_symmetry_order
_atom_site_calc_flag
_atom_site_refinement_flags
Au1 Au 0.09839(2) 0.25 0.72453(3) 0.02308(10) Uani 1 4 0 d .
Cl1 Cl -0.00417(9) 0.25 0.92664(19) 0.0381(4) Uani 1 4 0 d .
O9 O 0.11989(18) 0.51993(13) 0.6708(4) 0.0389(8) Uani 1 8 0 d .
N2 N 0.22504(17) 0.29752(14) 0.4752(4) 0.0193(7) Uani 1 8 0 d .
C1 C 0.1880(3) 0.25 0.5493(7) 0.0205(13) Uani 1 4 0 d .
C3 C 0.2845(2) 0.27919(16) 0.3576(5) 0.0222(10) Uani 1 8 0 d .
C6 C 0.2040(2) 0.35680(17) 0.5200(5) 0.0214(9) Uani 1 8 0 d .
C7 C 0.2474(2) 0.38289(18) 0.6530(5) 0.0222(9) Uani 1 8 0 d .
C8 C 0.2199(2) 0.43827(18) 0.7044(5) 0.0253(10) Uani 1 8 0 d .
C9 C 0.1527(2) 0.46634(18) 0.6245(5) 0.0258(10) Uani 1 8 0 d .
C10 C 0.1129(2) 0.44041(19) 0.4876(5) 0.0269(10) Uani 1 8 0 d .
C11 C 0.1376(2) 0.38587(18) 0.4323(5) 0.0224(10) Uani 1 8 0 d .
C12 C 0.3211(3) 0.3524(2) 0.7438(5) 0.0284(10) Uani 1 8 0 d .
C13 C 0.2951(3) 0.3350(2) 0.9197(6) 0.0435(13) Uani 1 8 0 d .
C14 C 0.4020(2) 0.3910(2) 0.7484(5) 0.0362(13) Uani 1 8 0 d .
C15 C 0.1525(3) 0.5449(2) 0.8187(6) 0.0444(13) Uani 1 8 0 d .
C16 C 0.0937(2) 0.3579(2) 0.2822(5) 0.0262(11) Uani 1 8 0 d .
C17 C 0.0037(2) 0.33623(19) 0.3313(6) 0.0365(11) Uani 1 8 0 d .
C18 C 0.0887(2) 0.3999(2) 0.1343(6) 0.0400(13) Uani 1 8 0 d .
H3 H 0.31901 0.30385 0.28934 0.0266 Uiso 1 8 0 calc R
H8 H 0.2477 0.45692 0.7955 0.0303 Uiso 1 8 0 calc R
H10 H 0.06804 0.46077 0.43153 0.0322 Uiso 1 8 0 calc R
H12 H 0.33551 0.31569 0.68134 0.0341 Uiso 1 8 0 calc R
H13A H 0.24217 0.31152 0.91569 0.0521 Uiso 1 8 0 calc R
H13B H 0.28504 0.37042 0.98608 0.0521 Uiso 1 8 0 calc R
H13C H 0.34135 0.31179 0.9705 0.0521 Uiso 1 8 0 calc R
H14A H 0.39053 0.42613 0.81538 0.0434 Uiso 1 8 0 calc R
H14B H 0.41739 0.40271 0.63492 0.0434 Uiso 1 8 0 calc R
H14C H 0.44971 0.36889 0.79796 0.0434 Uiso 1 8 0 calc R
H15A H 0.21486 0.55073 0.80789 0.0533 Uiso 1 8 0 calc R
H15B H 0.14084 0.51854 0.9124 0.0533 Uiso 1 8 0 calc R
H15C H 0.12449 0.58285 0.83858 0.0533 Uiso 1 8 0 calc R
H16 H 0.12863 0.32302 0.24774 0.0314 Uiso 1 8 0 calc R
H17A H -0.02206 0.3149 0.23774 0.0438 Uiso 1 8 0 calc R
H17B H -0.03271 0.36993 0.35987 0.0438 Uiso 1 8 0 calc R
H17C H 0.00825 0.31002 0.4276 0.0438 Uiso 1 8 0 calc R
H18A H 0.14636 0.41494 0.10899 0.0479 Uiso 1 8 0 calc R
H18B H 0.05035 0.4327 0.16175 0.0479 Uiso 1 8 0 calc R
H18C H 0.06597 0.37892 0.03715 0.0479 Uiso 1 8 0 calc R

loop_
_atom_site_aniso_label
_atom_site_aniso_U_11
_atom_site_aniso_U_22
_atom_site_aniso_U_33
_atom_site_aniso_U_12
_atom_site_aniso_U_13
_atom_site_aniso_U_23
Au1 0.02443(14) 0.02232(17) 0.02249(17) 0.0000 0.00450(9) 0.0000
Cl1 0.0366(8) 0.0428(11) 0.0348(10) 0.0000 0.0144(7) 0.0000
O9 0.0511(17) 0.029(2) 0.037(2) 0.0134(15) -0.0158(16) -0.0122(16)
N2 0.0222(16) 0.018(2) 0.018(2) -0.0004(13) 0.0019(14) -0.0009(15)
C1 0.024(3) 0.013(3) 0.024(3) 0.0000 -0.001(2) 0.0000
C3 0.0195(18) 0.028(2) 0.019(3) -0.0013(15) 0.0053(17) 0.0026(17)
C6 0.0256(19) 0.015(2) 0.024(2) 0.0001(17) 0.0034(18) -0.0014(18)
C7 0.023(2) 0.023(3) 0.021(3) -0.0005(17) 0.0013(18) 0.0036(19)
C8 0.031(2) 0.024(3) 0.021(3) -0.0003(19) -0.0080(18) -0.0049(19)
C9 0.028(2) 0.018(3) 0.031(3) 0.0017(17) -0.0007(19) -0.001(2)
C10 0.0278(19) 0.026(3) 0.026(3) 0.0032(18) -0.0102(19) -0.000(2)
C11 0.0234(19) 0.023(3) 0.021(2) -0.0032(18) -0.0009(17) 0.0022(19)
C12 0.034(2) 0.027(3) 0.024(3) 0.005(2) -0.0042(18) -0.005(2)
C13 0.034(2) 0.050(4) 0.046(3) -0.004(2) -0.011(2) 0.012(3)
C14 0.023(2) 0.051(4) 0.035(3) 0.003(2) -0.0028(19) 0.006(2)
C15 0.049(3) 0.039(3) 0.045(3) 0.012(2) -0.009(2) -0.016(3)
C16 0.025(2) 0.032(3) 0.022(3) 0.0040(18) -0.0048(17) -0.007(2)
C17 0.037(2) 0.036(3) 0.037(3) -0.002(2) -0.005(2) -0.005(2)
C18 0.036(2) 0.058(4) 0.026(3) 0.001(2) -0.006(2) -0.003(3)

loop_
_atom_type_symbol
_atom_type_description
_atom_type_scat_dispersion_real
_atom_type_scat_dispersion_imag
_atom_type_scat_source
C C 0.0033 0.0016
;
International Tables for Crystallography
(1992, Vol. C, Tables 4.2.6.8 and 6.1.1.4)
;
H H 0.0000 0.0000
;
International Tables for Crystallography
(1992, Vol. C, Table 6.1.1.4)
;
Au Au -2.0133 8.8022
;
International Tables for Crystallography
(1992, Vol. C, Tables 4.2.6.8 and 6.1.1.4)
;
Cl Cl 0.1484 0.1585
;
International Tables for Crystallography
(1992, Vol. C, Tables 4.2.6.8 and 6.1.1.4)
;
N N 0.0061 0.0033
;
International Tables for Crystallography
(1992, Vol. C, Tables 4.2.6.8 and 6.1.1.4)
;
O O 0.0106 0.0060
;
International Tables for Crystallography
(1992, Vol. C, Tables 4.2.6.8 and 6.1.1.4)
;

loop_
_geom_angle_atom_site_label_1
_geom_angle_atom_site_label_2
_geom_angle_atom_site_label_3
_geom_angle
_geom_angle_publ_flag
_geom_angle_site_symmetry_1
_geom_angle_site_symmetry_3
Cl1 Au1 C1 179.78(15) yes . .
C9 O9 C15 117.0(3) yes . .
C1 N2 C3 109.9(3) yes . .
C1 N2 C6 122.8(3) yes . .
C3 N2 C6 127.3(3) yes . .
Au1 C1 N2 127.4(2) yes . .
Au1 C1 N2 127.4(2) yes . 3_555
N2 C1 N2 105.2(4) yes . 3_555
N2 C3 C3 107.5(3) yes . 3_555
N2 C6 C7 118.9(3) yes . .
N2 C6 C11 118.8(3) yes . .
C7 C6 C11 122.2(4) yes . .
C6 C7 C8 117.7(3) yes . .
C6 C7 C12 122.3(4) yes . .
C8 C7 C12 120.0(3) yes . .
C7 C8 C9 120.8(4) yes . .
O9 C9 C8 124.4(4) yes . .
O9 C9 C10 115.2(3) yes . .
C8 C9 C10 120.4(4) yes . .
C9 C10 C11 121.0(4) yes . .
C6 C11 C10 117.8(3) yes . .
C6 C11 C16 121.6(4) yes . .
C10 C11 C16 120.6(3) yes . .
C7 C12 C13 111.4(3) yes . .
C7 C12 C14 111.3(4) yes . .
C13 C12 C14 110.1(3) yes . .
C11 C16 C17 109.7(3) yes . .
C11 C16 C18 112.2(4) yes . .
C17 C16 C18 110.8(3) yes . .
N2 C3 H3 126.222 no . .
C3 C3 H3 126.234 no 3_555 .
C7 C8 H8 119.615 no . .
C9 C8 H8 119.609 no . .
C9 C10 H10 119.495 no . .
C11 C10 H10 119.497 no . .
C7 C12 H12 107.948 no . .
C13 C12 H12 107.954 no . .
C14 C12 H12 107.960 no . .
C12 C13 H13A 109.470 no . .
C12 C13 H13B 109.477 no . .
C12 C13 H13C 109.471 no . .
H13A C13 H13B 109.471 no . .
H13A C13 H13C 109.460 no . .
H13B C13 H13C 109.478 no . .
C12 C14 H14A 109.478 no . .
C12 C14 H14B 109.474 no . .
C12 C14 H14C 109.464 no . .
H14A C14 H14B 109.467 no . .
H14A C14 H14C 109.474 no . .
H14B C14 H14C 109.469 no . .
O9 C15 H15A 109.462 no . .
O9 C15 H15B 109.465 no . .
O9 C15 H15C 109.481 no . .
H15A C15 H15B 109.463 no . .
H15A C15 H15C 109.479 no . .
H15B C15 H15C 109.478 no . .
C11 C16 H16 108.017 no . .
C17 C16 H16 108.018 no . .
C18 C16 H16 108.019 no . .
C16 C17 H17A 109.472 no . .
C16 C17 H17B 109.469 no . .
C16 C17 H17C 109.465 no . .
H17A C17 H17B 109.473 no . .
H17A C17 H17C 109.477 no . .
H17B C17 H17C 109.471 no . .
C16 C18 H18A 109.477 no . .
C16 C18 H18B 109.467 no . .
C16 C18 H18C 109.477 no . .
H18A C18 H18B 109.467 no . .
H18A C18 H18C 109.475 no . .
H18B C18 H18C 109.465 no . .

loop_
_geom_bond_atom_site_label_1
_geom_bond_atom_site_label_2
_geom_bond_distance
_geom_bond_publ_flag
_geom_bond_site_symmetry_2
Au1 Cl1 2.2734(15) yes .
Au1 C1 1.979(5) yes .
O9 C9 1.374(5) yes .
O9 C15 1.412(6) yes .
N2 C1 1.362(4) yes .
N2 C3 1.385(5) yes .
N2 C6 1.435(5) yes .
C3 C3 1.329(5) yes 3_555
C6 C7 1.395(5) yes .
C6 C11 1.413(5) yes .
C7 C8 1.394(6) yes .
C7 C12 1.524(5) yes .
C8 C9 1.381(5) yes .
C9 C10 1.393(6) yes .
C10 C11 1.373(6) yes .
C11 C16 1.525(5) yes .
C12 C13 1.522(6) yes .
C12 C14 1.533(6) yes .
C16 C17 1.533(5) yes .
C16 C18 1.528(6) yes .
C3 H3 0.950 no .
C8 H8 0.950 no .
C10 H10 0.950 no .
C12 H12 1.000 no .
C13 H13A 0.980 no .
C13 H13B 0.980 no .
C13 H13C 0.980 no .
C14 H14A 0.980 no .
C14 H14B 0.980 no .
C14 H14C 0.980 no .
C15 H15A 0.980 no .
C15 H15B 0.980 no .
C15 H15C 0.980 no .
C16 H16 1.000 no .
C17 H17A 0.980 no .
C17 H17B 0.980 no .
C17 H17C 0.980 no .
C18 H18A 0.980 no .
C18 H18B 0.980 no .
C18 H18C 0.980 no .

loop_
_geom_contact_atom_site_label_1
_geom_contact_atom_site_label_2
_geom_contact_distance
_geom_contact_publ_flag
_geom_contact_site_symmetry_2
Au1 C6 3.362(4) no .
Au1 C6 3.362(4) no 3_555
N2 C6 3.548(5) no 3_555
N2 C12 2.905(5) no .
N2 C16 2.906(5) no .
C1 C3 2.249(6) no 3_555
C1 C6 2.456(4) no 3_555
C1 C7 3.271(5) no .
C1 C7 3.271(5) no 3_555
C1 C11 3.327(5) no .
C1 C11 3.327(5) no 3_555
C1 C12 3.484(6) no .
C1 C12 3.484(6) no 3_555
C1 C16 3.575(6) no .
C1 C16 3.575(6) no 3_555
C3 C6 3.585(5) no 3_555
C3 C7 3.398(5) no .
C3 C11 3.385(5) no .
C3 C12 3.568(6) no .
C3 C16 3.512(5) no .
C6 C9 2.750(6) no .
C6 C13 3.544(6) no .
C6 C17 3.490(5) no .
C7 C10 2.798(5) no .
C8 C11 2.799(5) no .
C8 C13 3.144(6) no .
C8 C14 3.043(5) no .
C8 C15 2.799(6) no .
C10 C17 3.174(6) no .
C10 C18 3.009(6) no .
C6 C15 3.546(6) no 4_564
C7 C15 3.511(6) no 4_564
C15 C6 3.546(6) no 4_565
C15 C7 3.511(6) no 4_565
Au1 H13A 3.0490 no .
Au1 H13A 3.0490 no 3_555
Au1 H17C 3.0849 no .
Au1 H17C 3.0849 no 3_555
O9 H8 2.6445 no .
O9 H10 2.4817 no .
N2 H3 3.1117 no 3_555
N2 H12 2.4192 no .
N2 H12 3.5111 no 3_555
N2 H13A 3.5644 no .
N2 H16 2.4317 no .
N2 H17C 3.3963 no .
C1 H3 3.1618 no .
C1 H3 3.1618 no 3_555
C1 H12 2.9324 no .
C1 H12 2.9324 no 3_555
C1 H13A 3.3671 no .
C1 H13A 3.3671 no 3_555
C1 H16 3.0798 no .
C1 H16 3.0798 no 3_555
C1 H17C 3.2555 no .
C1 H17C 3.2555 no 3_555
C3 H12 2.8435 no .
C3 H12 3.4732 no 3_555
C3 H16 2.7606 no .
C3 H16 3.4701 no 3_555
C6 H3 2.8405 no .
C6 H8 3.2496 no .
C6 H10 3.2497 no .
C6 H12 2.5917 no .
C6 H13A 3.3950 no .
C6 H14B 3.5914 no .
C6 H16 2.5971 no .
C6 H17C 3.3028 no .
C7 H13A 2.6655 no .
C7 H13B 2.7545 no .
C7 H13C 3.3552 no .
C7 H14A 2.7576 no .
C7 H14B 2.6796 no .
C7 H14C 3.3631 no .
C8 H10 3.2586 no .
C8 H12 3.3230 no .
C8 H13A 3.3665 no .
C8 H13B 2.9210 no .
C8 H14A 2.8067 no .
C8 H14B 3.2175 no .
C8 H15A 2.6937 no .
C8 H15B 2.7638 no .
C9 H15A 2.6065 no .
C9 H15B 2.6077 no .
C9 H15C 3.1923 no .
C10 H8 3.2612 no .
C10 H16 3.3045 no .
C10 H17B 2.9549 no .
C10 H17C 3.4183 no .
C10 H18A 3.1401 no .
C10 H18B 2.7978 no .
C11 H3 3.5677 no .
C11 H17A 3.3449 no .
C11 H17B 2.7291 no .
C11 H17C 2.6475 no .
C11 H18A 2.6848 no .
C11 H18B 2.7741 no .
C11 H18C 3.3680 no .
C12 H8 2.6714 no .
C13 H8 3.0409 no .
C13 H13A 3.4358 no 3_555
C13 H13C 3.4427 no 3_555
C13 H14A 2.6837 no .
C13 H14B 3.3486 no .
C13 H14C 2.7027 no .
C14 H8 2.8499 no .
C14 H13A 3.3507 no .
C14 H13B 2.6751 no .
C14 H13C 2.7061 no .
C15 H8 2.4963 no .
C16 H10 2.6624 no .
C17 H10 3.1127 no .
C17 H17A 3.5452 no 3_555
C17 H17C 3.4199 no 3_555
C17 H18A 3.3617 no .
C17 H18B 2.6844 no .
C17 H18C 2.7322 no .
C18 H10 2.7806 no .
C18 H17A 2.7174 no .
C18 H17B 2.7010 no .
C18 H17C 3.3613 no .
H3 H3 2.4525 no 3_555
H3 H12 3.1719 no .
H3 H16 3.0038 no .
H8 H13A 3.4501 no .
H8 H13B 2.5614 no .
H8 H14A 2.3293 no .
H8 H14B 3.1807 no .
H8 H15A 2.1984 no .
H8 H15B 2.3662 no .
H8 H15C 3.4635 no .
H10 H16 3.5923 no .
H10 H17B 2.6557 no .
H10 H17C 3.5561 no .
H10 H18A 3.0468 no .
H10 H18B 2.2768 no .
H12 H12 2.9918 no 3_555
H12 H13A 2.3773 no .
H12 H13B 2.8571 no .
H12 H13C 2.3271 no .
H12 H14A 2.8659 no .
H12 H14B 2.3831 no .
H12 H14C 2.3417 no .
H13A H13A 2.8019 no 3_555
H13A H13C 3.2320 no 3_555
H13A H14A 3.5717 no .
H13B H14A 2.4836 no .
H13B H14B 3.5663 no .
H13B H14C 2.9683 no .
H13C H13C 2.8142 no 3_555
H13C H14A 2.9858 no .
H13C H14B 3.5986 no .
H13C H14C 2.5374 no .
H16 H16 3.3256 no 3_555
H16 H17A 2.3461 no .
H16 H17B 2.8663 no .
H16 H17C 2.3798 no .
H16 H18A 2.3875 no .
H16 H18B 2.8618 no .
H16 H18C 2.3300 no .
H17A H17A 2.9558 no 3_555
H17A H17C 3.2621 no 3_555
H17A H18B 2.9716 no .
H17A H18C 2.5667 no .
H17B H18A 3.5819 no .
H17B H18B 2.4975 no .
H17B H18C 3.0183 no .
H17C H17C 2.7336 no 3_555
H17C H18B 3.5770 no .
Au1 H14C 3.5610 no 6_456
Au1 H14C 3.5610 no 8_456
Cl1 H12 3.0290 no 6_456
Cl1 H12 3.0290 no 8_456
Cl1 H14C 3.3315 no 6_456
Cl1 H14C 3.3315 no 8_456
Cl1 H17A 2.9174 no 1_556
Cl1 H17A 2.9174 no 3_556
Cl1 H18C 3.2544 no 1_556
Cl1 H18C 3.2544 no 3_556
O9 H10 3.0605 no 5_566
O9 H13B 3.2577 no 4_564
O9 H14A 3.1132 no 4_564
O9 H17B 2.8601 no 5_566
O9 H18B 3.1539 no 5_566
C3 H13C 3.3172 no 1_554
C3 H15C 3.4476 no 4_564
C3 H17A 3.2017 no 8_555
C6 H15A 2.9867 no 4_564
C6 H15C 3.3297 no 4_564
C7 H15A 3.2122 no 4_564
C7 H15B 3.4327 no 4_564
C7 H15C 3.3080 no 4_564
C8 H15A 3.3526 no 4_564
C8 H15B 3.3377 no 4_564
C8 H18A 3.4862 no 1_556
C9 H8 3.5254 no 4_564
C9 H14A 3.5520 no 4_564
C9 H15A 3.2927 no 4_564
C10 H8 3.5387 no 4_564
C10 H14A 3.3397 no 4_564
C10 H14C 3.4687 no 8_456
C10 H15A 3.0432 no 4_564
C11 H15A 2.8850 no 4_564
C13 H3 3.0764 no 1_556
C13 H17B 3.3023 no 8_556
C13 H17C 3.5721 no 8_556
C13 H18A 3.3095 no 1_556
C14 H15B 3.4606 no 4_564
C14 H15C 3.3720 no 4_564
C14 H17B 3.3413 no 8_556
C14 H17C 3.5911 no 8_556
C14 H18C 3.4371 no 8_555
C15 H3 3.4798 no 4_565
C15 H13B 3.4351 no 4_564
C15 H14B 3.0089 no 4_565
C15 H17B 3.0450 no 5_566
C15 H18B 3.1914 no 5_566
C17 H3 3.1126 no 8_455
C17 H13C 3.0310 no 8_456
C17 H14C 3.1830 no 8_456
C17 H15C 3.0350 no 5_566
C18 H13A 3.5782 no 1_554
C18 H13B 3.3388 no 1_554
C18 H14B 3.4264 no 8_455
C18 H15A 3.5357 no 4_564
C18 H15B 3.3372 no 1_554
C18 H15C 3.3365 no 5_566
H3 C13 3.0764 no 1_554
H3 C15 3.4798 no 4_564
H3 C17 3.1126 no 8_555
H3 H13A 3.2352 no 1_554
H3 H13B 2.9180 no 1_554
H3 H13C 2.5918 no 1_554
H3 H15A 3.3562 no 4_564
H3 H15C 2.7534 no 4_564
H3 H17A 2.4875 no 8_555
H3 H17B 2.9987 no 8_555
H3 H17C 3.4169 no 8_555
H8 C9 3.5254 no 4_565
H8 C10 3.5387 no 4_565
H8 H10 3.5884 no 4_565
H8 H15B 3.5747 no 4_564
H8 H18A 3.1195 no 1_556
H10 O9 3.0605 no 5_566
H10 H8 3.5884 no 4_564
H10 H10 2.9763 no 5_566
H10 H14A 2.8138 no 4_564
H10 H14A 3.5128 no 8_456
H10 H14C 3.5316 no 8_456
H10 H15A 3.5207 no 4_564
H12 Cl1 3.0290 no 6_556
H13A C18 3.5782 no 1_556
H13A H3 3.2352 no 1_556
H13A H16 3.2078 no 1_556
H13A H18A 3.1887 no 1_556
H13A H18C 3.2830 no 1_556
H13B O9 3.2577 no 4_565
H13B C15 3.4351 no 4_565
H13B C18 3.3388 no 1_556
H13B H3 2.9180 no 1_556
H13B H15A 3.1483 no 4_565
H13B H15C 3.3355 no 4_565
H13B H16 3.3871 no 1_556
H13B H17B 3.0861 no 8_556
H13B H18A 2.5750 no 1_556
H13B H18C 3.4282 no 1_556
H13C C3 3.3172 no 1_556
H13C C17 3.0310 no 8_556
H13C H3 2.5918 no 1_556
H13C H17A 3.1608 no 8_556
H13C H17B 2.7253 no 8_556
H13C H17C 2.7155 no 8_556
H14A O9 3.1132 no 4_565
H14A C9 3.5520 no 4_565
H14A C10 3.3397 no 4_565
H14A H10 2.8138 no 4_565
H14A H10 3.5128 no 8_556
H14A H15B 3.5087 no 4_564
H14A H17B 3.1410 no 8_556
H14A H18B 3.5636 no 4_565
H14B C15 3.0089 no 4_564
H14B C18 3.4264 no 8_555
H14B H15A 3.4984 no 4_564
H14B H15B 2.6887 no 4_564
H14B H15C 2.4902 no 4_564
H14B H18B 3.2254 no 8_555
H14B H18C 2.7417 no 8_555
H14C Au1 3.5610 no 6_556
H14C Cl1 3.3315 no 6_556
H14C C10 3.4687 no 8_556
H14C C17 3.1830 no 8_556
H14C H10 3.5316 no 8_556
H14C H17B 2.7632 no 8_556
H14C H17C 2.7359 no 8_556
H14C H18C 3.2490 no 8_555
H15A C6 2.9867 no 4_565
H15A C7 3.2122 no 4_565
H15A C8 3.3526 no 4_565
H15A C9 3.2927 no 4_565
H15A C10 3.0432 no 4_565
H15A C11 2.8850 no 4_565
H15A C18 3.5357 no 4_565
H15A H3 3.3562 no 4_565
H15A H10 3.5207 no 4_565
H15A H13B 3.1483 no 4_564
H15A H14B 3.4984 no 4_565
H15A H18A 2.7928 no 4_565
H15B C7 3.4327 no 4_565
H15B C8 3.3377 no 4_565
H15B C14 3.4606 no 4_565
H15B C18 3.3372 no 1_556
H15B H8 3.5747 no 4_565
H15B H14A 3.5087 no 4_565
H15B H14B 2.6887 no 4_565
H15B H18A 2.8406 no 1_556
H15B H18B 3.1315 no 1_556
H15B H18B 3.2222 no 5_566
H15B H18C 3.5302 no 1_556
H15C C3 3.4476 no 4_565
H15C C6 3.3297 no 4_565
H15C C7 3.3080 no 4_565
H15C C14 3.3720 no 4_565
H15C C17 3.0350 no 5_566
H15C C18 3.3365 no 5_566
H15C H3 2.7534 no 4_565
H15C H13B 3.3355 no 4_564
H15C H14B 2.4902 no 4_565
H15C H17A 2.8848 no 5_566
H15C H17B 2.3929 no 5_566
H15C H18B 2.7350 no 5_566
H15C H18C 3.2377 no 5_566
H16 H13A 3.2078 no 1_554
H16 H13B 3.3871 no 1_554
H17A Cl1 2.9174 no 1_554
H17A C3 3.2017 no 8_455
H17A H3 2.4875 no 8_455
H17A H13C 3.1608 no 8_456
H17A H15C 2.8848 no 5_566
H17B O9 2.8601 no 5_566
H17B C13 3.3023 no 8_456
H17B C14 3.3413 no 8_456
H17B C15 3.0450 no 5_566
H17B H3 2.9987 no 8_455
H17B H13B 3.0861 no 8_456
H17B H13C 2.7253 no 8_456
H17B H14A 3.1410 no 8_456
H17B H14C 2.7632 no 8_456
H17B H15C 2.3929 no 5_566
H17C C13 3.5721 no 8_456
H17C C14 3.5911 no 8_456
H17C H3 3.4169 no 8_455
H17C H13C 2.7155 no 8_456
H17C H14C 2.7359 no 8_456
H18A C8 3.4862 no 1_554
H18A C13 3.3095 no 1_554
H18A H8 3.1195 no 1_554
H18A H13A 3.1887 no 1_554
H18A H13B 2.5750 no 1_554
H18A H15A 2.7928 no 4_564
H18A H15B 2.8406 no 1_554
H18B O9 3.1539 no 5_566
H18B C15 3.1914 no 5_566
H18B H14A 3.5636 no 4_564
H18B H14B 3.2254 no 8_455
H18B H15B 3.1315 no 1_554
H18B H15B 3.2222 no 5_566
H18B H15C 2.7350 no 5_566
H18C Cl1 3.2544 no 1_554
H18C C14 3.4371 no 8_455
H18C H13A 3.2830 no 1_554
H18C H13B 3.4282 no 1_554
H18C H14B 2.7417 no 8_455
H18C H14C 3.2490 no 8_455
H18C H15B 3.5302 no 1_554
H18C H15C 3.2377 no 5_566

loop_
_geom_torsion_atom_site_label_1
_geom_torsion_atom_site_label_2
_geom_torsion_atom_site_label_3
_geom_torsion_atom_site_label_4
_geom_torsion
_geom_torsion_publ_flag
_geom_torsion_site_symmetry_3
_geom_torsion_site_symmetry_4
C15 O9 C9 C8 -5.8(5) no . .
C15 O9 C9 C10 173.8(3) no . .
C1 N2 C3 C3 0.2(4) no . 3_555
C3 N2 C1 Au1 -179.5(3) no . .
C3 N2 C1 N2 -0.4(4) no . 3_555
C1 N2 C6 C7 85.6(4) no . .
C1 N2 C6 C11 -91.7(4) no . .
C6 N2 C1 Au1 1.6(6) no . .
C6 N2 C1 N2 -179.3(3) no . 3_555
C3 N2 C6 C7 -93.1(4) no . .
C3 N2 C6 C11 89.6(4) no . .
C6 N2 C3 C3 179.1(3) no . 3_555
N2 C3 C3 N2 0.0(4) no 3_555 3_555
N2 C6 C7 C8 -173.8(3) no . .
N2 C6 C7 C12 4.9(5) no . .
N2 C6 C11 C10 173.9(3) no . .
N2 C6 C11 C16 -5.7(5) no . .
C7 C6 C11 C10 -3.4(5) no . .
C7 C6 C11 C16 177.1(3) no . .
C11 C6 C7 C8 3.4(5) no . .
C11 C6 C7 C12 -177.9(3) no . .
C6 C7 C8 C9 -0.7(5) no . .
C6 C7 C12 C13 -110.7(4) no . .
C6 C7 C12 C14 126.0(4) no . .
C8 C7 C12 C13 67.9(4) no . .
C8 C7 C12 C14 -55.4(4) no . .
C12 C7 C8 C9 -179.4(3) no . .
C7 C8 C9 O9 177.7(3) no . .
C7 C8 C9 C10 -1.9(6) no . .
O9 C9 C10 C11 -177.6(3) no . .
C8 C9 C10 C11 2.0(6) no . .
C9 C10 C11 C6 0.6(5) no . .
C9 C10 C11 C16 -179.9(3) no . .
C6 C11 C16 C17 105.1(4) no . .
C6 C11 C16 C18 -131.3(3) no . .
C10 C11 C16 C17 -74.4(4) no . .
C10 C11 C16 C18 49.2(4) no . .
